data_4348299
loop_
_publ_author_name
'Juli\'a, Fabio'
'Garc\'ia-Legaz, Mar\'ia-Dulce'
'Bautista, Delia'
'Gonz\'alez-Herrero, Pablo'

_publ_section_title
;
 Influence of Ancillary Ligands and Isomerism on the Luminescence of
 Bis-cyclometalated Platinum(IV) Complexes.
;
_journal_issue 15
_journal_name_full 'Inorganic chemistry'
_journal_page_first 7647
_journal_page_last 7660
_journal_paper_doi 10.1021/acs.inorgchem.6b01100
_journal_volume 55
_journal_year 2016
_chemical_formula_sum 'C23 H19 F N2 Pt'
_chemical_formula_weight 537.49
_space_group_crystal_system orthorhombic
_space_group_IT_number 43
_space_group_name_Hall 'F 2 -2d'
_space_group_name_H-M_alt 'F d d 2'
_atom_sites_solution_hydrogens geom
_atom_sites_solution_primary direct
_audit_creation_method SHELXL-2014/7
_cell_angle_alpha 90
_cell_angle_beta 90
_cell_angle_gamma 90
_cell_formula_units_Z 16
_cell_length_a 24.0111(11)
_cell_length_b 43.5461(19)
_cell_length_c 6.9271(3)
_cell_measurement_reflns_used 9221
_cell_measurement_temperature 100(2)
_cell_measurement_theta_max 30.28
_cell_measurement_theta_min 2.50
_cell_volume 7242.9(6)
_computing_cell_refinement 'SAINT V8.34A (Bruker AXS Inc., 2011)'
_computing_data_collection 'APEX2 2014.1-1 (Bruker AXS Inc.)'
_computing_data_reduction 'SAINT V8.34A (Bruker AXS Inc., 2011)'
_computing_molecular_graphics 'Bruker SHELXTL'
_computing_publication_material 'Bruker SHELXTL'
_computing_structure_refinement 'SHELXL-2014/7 (Sheldrick, 2014)'
_computing_structure_solution 'SHELXS-97 (Sheldrick, 2008)'
_diffrn_ambient_temperature 100(2)
_diffrn_detector_area_resol_mean 10.4167
_diffrn_measured_fraction_theta_full 1.000
_diffrn_measured_fraction_theta_max 0.999
_diffrn_measurement_device_type 'Bruker D8 QUEST'
_diffrn_measurement_method \w-scans
_diffrn_radiation_type MoK\a
_diffrn_radiation_wavelength 0.71073
_diffrn_reflns_av_R_equivalents 0.0592
_diffrn_reflns_av_unetI/netI 0.0258
_diffrn_reflns_Laue_measured_fraction_full 1.000
_diffrn_reflns_Laue_measured_fraction_max 0.999
_diffrn_reflns_limit_h_max 32
_diffrn_reflns_limit_h_min -34
_diffrn_reflns_limit_k_max 62
_diffrn_reflns_limit_k_min -62
_diffrn_reflns_limit_l_max 9
_diffrn_reflns_limit_l_min -9
_diffrn_reflns_number 136178
_diffrn_reflns_point_group_measured_fraction_full 0.999
_diffrn_reflns_point_group_measured_fraction_max 0.997
_diffrn_reflns_theta_full 25.242
_diffrn_reflns_theta_max 30.601
_diffrn_reflns_theta_min 1.871
_diffrn_source 'high brilliance microfocus sealed tube '
_exptl_absorpt_coefficient_mu 7.769
_exptl_absorpt_correction_T_max 0.7461
_exptl_absorpt_correction_T_min 0.5044
_exptl_absorpt_correction_type multi-scan
_exptl_absorpt_process_details SADABS
_exptl_crystal_colour colourless
_exptl_crystal_density_diffrn 1.972
_exptl_crystal_description needle
_exptl_crystal_F_000 4128
_exptl_crystal_size_max 0.200
_exptl_crystal_size_mid 0.030
_exptl_crystal_size_min 0.020
_refine_diff_density_max 0.692
_refine_diff_density_min -0.583
_refine_diff_density_rms 0.101
_refine_ls_abs_structure_details
;
 Flack x determined using 2273 quotients [(I+)-(I-)]/[(I+)+(I-)]
 (Parsons, Flack and Wagner, Acta Cryst. B69 (2013) 249-259).
;
_refine_ls_abs_structure_Flack -0.003(3)
_refine_ls_extinction_method none
_refine_ls_goodness_of_fit_ref 1.048
_refine_ls_hydrogen_treatment constr
_refine_ls_matrix_type full
_refine_ls_number_parameters 245
_refine_ls_number_reflns 5552
_refine_ls_number_restraints 1
_refine_ls_restrained_S_all 1.048
_refine_ls_R_factor_all 0.0216
_refine_ls_R_factor_gt 0.0171
_refine_ls_shift/su_max 0.002
_refine_ls_shift/su_mean 0.000
_refine_ls_structure_factor_coef Fsqd
_refine_ls_weighting_details 'w=1/[\s^2^(Fo^2^)+(0.0088P)^2^+11.0462P] where P=(Fo^2^+2Fc^2^)/3'
_refine_ls_weighting_scheme calc
_refine_ls_wR_factor_gt 0.0263
_refine_ls_wR_factor_ref 0.0268
_reflns_Friedel_coverage 0.857
_reflns_Friedel_fraction_full 0.998
_reflns_Friedel_fraction_max 0.996
_reflns_number_gt 5166
_reflns_number_total 5552
_reflns_threshold_expression 'I > 2\s(I)'
_cod_data_source_file ic6b01100_si_002.cif
_cod_data_source_block faf107_omspi
_cod_database_code 4348299
_shelx_shelxl_version_number 2014/7
_shelx_space_group_comment
;
The symmetry employed for this shelxl refinement is uniquely defined
by the following loop, which should always be used as a source of
symmetry information in preference to the above space-group names.
They are only intended as comments.
;
_shelx_estimated_absorpt_t_min 0.306
_shelx_estimated_absorpt_t_max 0.860

loop_
_space_group_symop_operation_xyz
'x, y, z'
'-x, -y, z'
'x+1/4, -y+1/4, z+1/4'
'-x+1/4, y+1/4, z+1/4'
'x, y+1/2, z+1/2'
'-x, -y+1/2, z+1/2'
'x+1/4, -y+3/4, z+3/4'
'-x+1/4, y+3/4, z+3/4'
'x+1/2, y, z+1/2'
'-x+1/2, -y, z+1/2'
'x+3/4, -y+1/4, z+3/4'
'-x+3/4, y+1/4, z+3/4'
'x+1/2, y+1/2, z'
'-x+1/2, -y+1/2, z'
'x+3/4, -y+3/4, z+1/4'
'-x+3/4, y+3/4, z+1/4'

loop_
_atom_site_label
_atom_site_type_symbol
_atom_site_fract_x
_atom_site_fract_y
_atom_site_fract_z
_atom_site_U_iso_or_equiv
_atom_site_adp_type
_atom_site_occupancy
_atom_site_site_symmetry_order
_atom_site_calc_flag
_atom_site_refinement_flags_posn
_atom_site_refinement_flags_adp
Pt1 Pt 0.14060(2) 0.06526(2) 0.07498(3) 0.00956(3) Uani 1 1 d . .
F1 F 0.14981(8) 0.10898(4) -0.0449(3) 0.0166(4) Uani 1 1 d . .
N1 N 0.08651(11) 0.08675(6) 0.2791(4) 0.0122(6) Uani 1 1 d . .
N2 N 0.21566(11) 0.06881(6) 0.2361(4) 0.0117(6) Uani 1 1 d . .
C1 C 0.06796(14) 0.05941(7) -0.0623(5) 0.0131(7) Uani 1 1 d . .
C2 C 0.05837(15) 0.04332(8) -0.2330(5) 0.0182(8) Uani 1 1 d . .
H2 H 0.0884 0.0331 -0.2954 0.022 Uiso 1 1 calc R U
C3 C 0.00529(16) 0.04205(9) -0.3128(6) 0.0240(8) Uani 1 1 d . .
H3 H -0.0010 0.0304 -0.4269 0.029 Uiso 1 1 calc R U
C4 C -0.03843(15) 0.05758(9) -0.2273(5) 0.0239(9) Uani 1 1 d . .
H4 H -0.0742 0.0573 -0.2856 0.029 Uiso 1 1 calc R U
C5 C -0.03026(15) 0.07338(8) -0.0584(6) 0.0201(8) Uani 1 1 d . .
H5 H -0.0605 0.0839 0.0002 0.024 Uiso 1 1 calc R U
C6 C 0.02259(13) 0.07407(8) 0.0284(5) 0.0142(7) Uani 1 1 d . .
C7 C 0.03301(14) 0.08861(7) 0.2159(5) 0.0141(7) Uani 1 1 d . .
C8 C -0.00663(13) 0.10388(7) 0.3282(6) 0.0192(6) Uani 1 1 d . .
H8 H -0.0442 0.1050 0.2857 0.023 Uiso 1 1 calc R U
C9 C 0.00864(16) 0.11740(8) 0.5010(5) 0.0225(8) Uani 1 1 d . .
H9 H -0.0181 0.1280 0.5770 0.027 Uiso 1 1 calc R U
C10 C 0.06370(14) 0.11531(7) 0.5619(6) 0.0213(7) Uani 1 1 d . .
H10 H 0.0753 0.1244 0.6799 0.026 Uiso 1 1 calc R U
C11 C 0.10110(15) 0.09965(8) 0.4466(5) 0.0173(7) Uani 1 1 d . .
H11 H 0.1387 0.0980 0.4881 0.021 Uiso 1 1 calc R U
C12 C 0.13851(13) 0.02485(8) 0.2086(5) 0.0121(6) Uani 1 1 d . .
C13 C 0.09776(14) 0.00199(8) 0.1926(5) 0.0165(7) Uani 1 1 d . .
H13 H 0.0673 0.0048 0.1071 0.020 Uiso 1 1 calc R U
C14 C 0.10163(13) -0.02487(7) 0.3014(6) 0.0185(7) Uani 1 1 d . .
H14 H 0.0737 -0.0402 0.2892 0.022 Uiso 1 1 calc R U
C15 C 0.14574(15) -0.02950(8) 0.4271(5) 0.0186(7) Uani 1 1 d . .
H15 H 0.1480 -0.0479 0.4999 0.022 Uiso 1 1 calc R U
C16 C 0.18666(14) -0.00710(7) 0.4465(5) 0.0151(7) Uani 1 1 d . .
H16 H 0.2167 -0.0101 0.5336 0.018 Uiso 1 1 calc R U
C17 C 0.18327(12) 0.01990(6) 0.3366(5) 0.0116(6) Uani 1 1 d . .
C18 C 0.22649(13) 0.04375(7) 0.3451(5) 0.0127(6) Uani 1 1 d . .
C19 C 0.27612(14) 0.04190(8) 0.4494(5) 0.0148(7) Uani 1 1 d . .
H19 H 0.2832 0.0248 0.5311 0.018 Uiso 1 1 calc R U
C20 C 0.31492(14) 0.06522(8) 0.4326(5) 0.0168(7) Uani 1 1 d . .
H20 H 0.3491 0.0640 0.5012 0.020 Uiso 1 1 calc R U
C21 C 0.30408(12) 0.09044(7) 0.3156(6) 0.0165(6) Uani 1 1 d . .
H21 H 0.3307 0.1064 0.3005 0.020 Uiso 1 1 calc R U
C22 C 0.25320(14) 0.09160(7) 0.2217(5) 0.0146(7) Uani 1 1 d . .
H22 H 0.2446 0.1090 0.1449 0.017 Uiso 1 1 calc R U
C23 C 0.18628(13) 0.04769(8) -0.1478(5) 0.0173(7) Uani 1 1 d . .
H23A H 0.2259 0.0517 -0.1252 0.026 Uiso 1 1 calc R U
H23B H 0.1747 0.0574 -0.2689 0.026 Uiso 1 1 calc R U
H23C H 0.1801 0.0255 -0.1562 0.026 Uiso 1 1 calc R U

loop_
_atom_site_aniso_label
_atom_site_aniso_U_11
_atom_site_aniso_U_22
_atom_site_aniso_U_33
_atom_site_aniso_U_23
_atom_site_aniso_U_13
_atom_site_aniso_U_12
Pt1 0.00899(4) 0.01127(5) 0.00841(4) 0.00021(5) -0.00009(5) 0.00139(5)
F1 0.0129(10) 0.0158(10) 0.0210(11) 0.0045(8) 0.0017(8) 0.0022(8)
N1 0.0135(12) 0.0105(12) 0.0125(15) 0.0011(10) 0.0020(10) 0.0005(10)
N2 0.0113(13) 0.0130(14) 0.0106(13) -0.0009(11) 0.0004(10) 0.0019(10)
C1 0.0138(16) 0.0126(15) 0.0130(16) 0.0025(12) -0.0004(12) -0.0002(12)
C2 0.0205(18) 0.0169(17) 0.0171(18) 0.0011(13) -0.0046(14) 0.0017(14)
C3 0.029(2) 0.0207(19) 0.023(2) -0.0015(16) -0.0097(17) -0.0048(16)
C4 0.0157(17) 0.030(2) 0.026(2) 0.0057(16) -0.0086(14) -0.0060(15)
C5 0.0117(16) 0.0227(19) 0.026(2) 0.0039(15) 0.0006(14) -0.0006(14)
C6 0.0114(14) 0.0155(15) 0.0158(19) 0.0045(12) -0.0007(12) -0.0009(12)
C7 0.0136(16) 0.0147(16) 0.0139(16) 0.0049(13) 0.0031(13) -0.0018(13)
C8 0.0171(15) 0.0200(15) 0.0206(16) 0.0051(18) 0.0043(17) 0.0040(12)
C9 0.0254(19) 0.0223(19) 0.0198(18) 0.0001(14) 0.0102(15) 0.0060(15)
C10 0.0290(18) 0.0206(16) 0.0145(16) -0.0045(17) 0.0047(18) -0.0003(13)
C11 0.0205(18) 0.0171(17) 0.0144(16) 0.0011(13) 0.0010(14) -0.0022(14)
C12 0.0143(16) 0.0132(16) 0.0089(15) -0.0020(12) 0.0023(13) 0.0035(13)
C13 0.0159(17) 0.0169(16) 0.0167(17) -0.0007(14) 0.0007(14) -0.0010(13)
C14 0.0210(17) 0.0143(14) 0.020(2) -0.0017(15) 0.0056(16) -0.0042(12)
C15 0.0235(18) 0.0150(16) 0.0173(17) 0.0041(13) 0.0078(15) 0.0039(14)
C16 0.0160(16) 0.0168(17) 0.0126(16) 0.0012(13) 0.0009(13) 0.0051(13)
C17 0.0133(14) 0.0131(13) 0.0085(14) -0.0006(14) 0.0016(14) 0.0027(10)
C18 0.0141(14) 0.0155(15) 0.0084(16) 0.0004(14) 0.0042(14) 0.0035(12)
C19 0.0142(17) 0.0195(18) 0.0108(16) -0.0006(14) -0.0014(13) 0.0030(14)
C20 0.0121(16) 0.0226(18) 0.0157(17) -0.0043(14) -0.0022(13) 0.0025(14)
C21 0.0142(14) 0.0191(15) 0.0164(15) -0.0028(17) 0.0012(17) -0.0006(11)
C22 0.0172(17) 0.0121(15) 0.0144(16) -0.0006(13) 0.0024(13) 0.0001(13)
C23 0.0152(15) 0.0251(17) 0.0117(19) 0.0019(14) 0.0002(13) 0.0065(13)

loop_
_atom_type_symbol
_atom_type_description
_atom_type_scat_dispersion_real
_atom_type_scat_dispersion_imag
_atom_type_scat_source
C C 0.0033 0.0016 'International Tables Vol C Tables 4.2.6.8 and 6.1.1.4'
H H 0.0000 0.0000 'International Tables Vol C Tables 4.2.6.8 and 6.1.1.4'
N N 0.0061 0.0033 'International Tables Vol C Tables 4.2.6.8 and 6.1.1.4'
F F 0.0171 0.0103 'International Tables Vol C Tables 4.2.6.8 and 6.1.1.4'
Pt Pt -1.7033 8.3905 'International Tables Vol C Tables 4.2.6.8 and 6.1.1.4'

loop_
_geom_angle_atom_site_label_1
_geom_angle_atom_site_label_2
_geom_angle_atom_site_label_3
_geom_angle
C12 Pt1 C1 94.97(13)
C12 Pt1 C23 91.93(13)
C1 Pt1 C23 93.52(13)
C12 Pt1 F1 173.76(11)
C1 Pt1 F1 91.11(11)
C23 Pt1 F1 89.10(11)
C12 Pt1 N2 80.88(12)
C1 Pt1 N2 175.56(13)
C23 Pt1 N2 88.20(12)
F1 Pt1 N2 93.01(9)
C12 Pt1 N1 93.69(11)
C1 Pt1 N1 80.82(12)
C23 Pt1 N1 172.35(12)
F1 Pt1 N1 85.88(9)
N2 Pt1 N1 97.82(10)
C11 N1 C7 120.1(3)
C11 N1 Pt1 126.9(2)
C7 N1 Pt1 112.8(2)
C22 N2 C18 120.5(3)
C22 N2 Pt1 125.7(2)
C18 N2 Pt1 113.4(2)
C2 C1 C6 118.6(3)
C2 C1 Pt1 127.6(3)
C6 C1 Pt1 113.8(2)
C3 C2 C1 120.6(4)
C4 C3 C2 120.4(4)
C5 C4 C3 120.2(3)
C4 C5 C6 120.4(3)
C5 C6 C1 119.8(3)
C5 C6 C7 122.9(3)
C1 C6 C7 117.3(3)
N1 C7 C8 119.5(3)
N1 C7 C6 114.9(3)
C8 C7 C6 125.6(3)
C9 C8 C7 120.2(3)
C8 C9 C10 119.1(3)
C11 C10 C9 118.3(4)
N1 C11 C10 122.6(3)
C13 C12 C17 118.2(3)
C13 C12 Pt1 127.6(3)
C17 C12 Pt1 114.1(2)
C14 C13 C12 120.5(3)
C15 C14 C13 120.8(3)
C14 C15 C16 119.9(3)
C15 C16 C17 119.6(3)
C16 C17 C12 120.9(3)
C16 C17 C18 122.0(3)
C12 C17 C18 117.1(3)
N2 C18 C19 120.0(3)
N2 C18 C17 114.3(3)
C19 C18 C17 125.7(3)
C20 C19 C18 119.3(3)
C19 C20 C21 120.2(3)
C22 C21 C20 117.9(3)
N2 C22 C21 122.0(3)

loop_
_geom_bond_atom_site_label_1
_geom_bond_atom_site_label_2
_geom_bond_distance
Pt1 C12 1.988(3)
Pt1 C1 2.003(3)
Pt1 C23 2.042(3)
Pt1 F1 2.0889(19)
Pt1 N2 2.125(3)
Pt1 N1 2.136(3)
N1 C11 1.336(4)
N1 C7 1.360(4)
N2 C22 1.344(4)
N2 C18 1.353(4)
C1 C2 1.394(5)
C1 C6 1.410(5)
C2 C3 1.390(5)
C3 C4 1.382(5)
C4 C5 1.371(5)
C5 C6 1.404(5)
C6 C7 1.467(5)
C7 C8 1.397(5)
C8 C9 1.383(5)
C9 C10 1.391(5)
C10 C11 1.382(5)
C12 C13 1.400(5)
C12 C17 1.410(5)
C13 C14 1.394(5)
C14 C15 1.386(5)
C15 C16 1.391(5)
C16 C17 1.403(4)
C17 C18 1.469(4)
C18 C19 1.396(5)
C19 C20 1.383(5)
C20 C21 1.389(5)
C21 C22 1.385(5)

loop_
_geom_hbond_atom_site_label_D
_geom_hbond_atom_site_label_H
_geom_hbond_atom_site_label_A
_geom_hbond_distance_DH
_geom_hbond_distance_HA
_geom_hbond_distance_DA
_geom_hbond_angle_DHA
_geom_hbond_site_symmetry_A
C21 H21 F1 0.95 2.34 3.274(4) 168.8 3
